data_4080628
loop_
_publ_author_name
'Chen, Wen-Ching'
'Hsu, Yu-Chen'
'Lee, Ching-Yu'
'Yap, Glenn P. A.'
'Ong, Tiow-Gan'

_publ_section_title
;
 Synthetic Modification of Acyclic Bent Allenes (Carbodicarbenes) and
 Further Studies on Their Structural Implications and Reactivities
;
_journal_issue 8
_journal_name_full Organometallics
_journal_page_first 2435
_journal_paper_doi 10.1021/om400139s
_journal_volume 32
_journal_year 2013
_chemical_formula_sum 'C27 H35 Cl3 N4 Pd'
_chemical_formula_weight 628.34
_chemical_name_systematic
;
 ?
;
_space_group_IT_number 14
_symmetry_cell_setting monoclinic
_symmetry_space_group_name_Hall '-P 2yn'
_symmetry_space_group_name_H-M 'P 1 21/n 1'
_atom_sites_solution_hydrogens geom
_atom_sites_solution_primary direct
_atom_sites_solution_secondary difmap
_audit_creation_method SHELXL-97
_cell_angle_alpha 90.00
_cell_angle_beta 117.9890(10)
_cell_angle_gamma 90.00
_cell_formula_units_Z 4
_cell_length_a 18.0883(7)
_cell_length_b 9.3309(3)
_cell_length_c 18.8260(8)
_cell_measurement_reflns_used 6564
_cell_measurement_temperature 100(2)
_cell_measurement_theta_max 27.42
_cell_measurement_theta_min 2.45
_cell_volume 2805.81(19)
_computing_cell_refinement 'SHELXTL, Sheldrick (2001)'
_computing_data_collection 'SMART, Bruker (2002)'
_computing_data_reduction 'SHELXTL, Sheldrick (2001)'
_computing_molecular_graphics 'SHELXTL, Sheldrick (2001)'
_computing_publication_material 'SHELXTL, Sheldrick (2001)'
_computing_structure_refinement 'SHELXL-97 (Sheldrick, 2008)'
_computing_structure_solution 'SHELXS-97 (Sheldrick, 2008)'
_diffrn_ambient_temperature 100(2)
_diffrn_detector_area_resol_mean 836.6
_diffrn_measured_fraction_theta_full 1.000
_diffrn_measured_fraction_theta_max 0.999
_diffrn_measurement_device_type 'Bruker AXS APEX diffractometer'
_diffrn_measurement_method \w
_diffrn_radiation_monochromator graphite
_diffrn_radiation_source 'fine-focus sealed tube'
_diffrn_radiation_type MoK\a
_diffrn_radiation_wavelength 0.71073
_diffrn_reflns_av_R_equivalents 0.0763
_diffrn_reflns_av_sigmaI/netI 0.0985
_diffrn_reflns_limit_h_max 23
_diffrn_reflns_limit_h_min -22
_diffrn_reflns_limit_k_max 9
_diffrn_reflns_limit_k_min -12
_diffrn_reflns_limit_l_max 24
_diffrn_reflns_limit_l_min -24
_diffrn_reflns_number 24148
_diffrn_reflns_theta_full 25.00
_diffrn_reflns_theta_max 27.48
_diffrn_reflns_theta_min 1.29
_exptl_absorpt_coefficient_mu 0.970
_exptl_absorpt_correction_T_max 0.9092
_exptl_absorpt_correction_T_min 0.7596
_exptl_absorpt_correction_type multi-scan
_exptl_absorpt_process_details 'SADABS, Sheldrick (2003)'
_exptl_crystal_colour yellow
_exptl_crystal_density_diffrn 1.487
_exptl_crystal_density_method 'not measured'
_exptl_crystal_description needle
_exptl_crystal_F_000 1288
_exptl_crystal_size_max 0.30
_exptl_crystal_size_mid 0.12
_exptl_crystal_size_min 0.10
_refine_diff_density_max 1.010
_refine_diff_density_min -0.769
_refine_diff_density_rms 0.138
_refine_ls_extinction_method none
_refine_ls_goodness_of_fit_ref 1.014
_refine_ls_hydrogen_treatment constr
_refine_ls_matrix_type full
_refine_ls_number_parameters 322
_refine_ls_number_reflns 6440
_refine_ls_number_restraints 0
_refine_ls_restrained_S_all 1.014
_refine_ls_R_factor_all 0.0939
_refine_ls_R_factor_gt 0.0494
_refine_ls_shift/su_max 0.000
_refine_ls_shift/su_mean 0.000
_refine_ls_structure_factor_coef Fsqd
_refine_ls_weighting_details 'calc w=1/[\s^2^(Fo^2^)+(0.0387P)^2^+1.1825P] where P=(Fo^2^+2Fc^2^)/3'
_refine_ls_weighting_scheme calc
_refine_ls_wR_factor_gt 0.0918
_refine_ls_wR_factor_ref 0.1088
_reflns_number_gt 4160
_reflns_number_total 6440
_reflns_threshold_expression >2sigma(I)
_cod_data_source_file om400139s_si_003.cif
_cod_data_source_block i13557
_cod_depositor_comments
;
The following automatic conversions were performed:

'_symmetry_cell_setting' value 'Monoclinic' changed to 'monoclinic'
according to /home/saulius/struct/CIF-dictionaries/cif_core.dic
dictionary named 'cif_core.dic' version 2.4.2 from 2011-04-26.

Automatic conversion script
Id: cif_fix_values 1891 2012-01-12 08:04:46Z andrius 
;
_cod_original_cell_volume 2805.81(18)
_cod_original_sg_symbol_H-M P2(1)/n
_cod_database_code 4080628

loop_
_symmetry_equiv_pos_as_xyz
'x, y, z'
'-x+1/2, y+1/2, -z+1/2'
'-x, -y, -z'
'x-1/2, -y-1/2, z-1/2'

loop_
_atom_site_label
_atom_site_type_symbol
_atom_site_fract_x
_atom_site_fract_y
_atom_site_fract_z
_atom_site_U_iso_or_equiv
_atom_site_adp_type
_atom_site_occupancy
_atom_site_symmetry_multiplicity
_atom_site_calc_flag
_atom_site_refinement_flags
Pd1 Pd 0.43167(2) 0.93512(3) 0.15935(2) 0.01607(10) Uani 1 1 d .
Cl1 Cl 0.28638(7) 0.88668(10) 0.11818(7) 0.0210(3) Uani 1 1 d .
Cl2 Cl 0.76994(9) 0.40558(16) 0.11059(10) 0.0540(4) Uani 1 1 d .
Cl3 Cl 0.62759(10) 0.21978(16) 0.07168(11) 0.0605(5) Uani 1 1 d .
N1 N 0.4183(2) 0.9674(3) 0.3300(2) 0.0135(8) Uani 1 1 d .
N2 N 0.3841(2) 0.7391(3) 0.3234(2) 0.0140(8) Uani 1 1 d .
N3 N 0.5526(2) 0.6146(3) 0.2334(2) 0.0162(8) Uani 1 1 d .
N4 N 0.5676(2) 0.6221(3) 0.3577(2) 0.0146(8) Uani 1 1 d .
C1 C 0.4175(3) 1.0930(4) 0.0665(3) 0.0276(12) Uani 1 1 d .
H1A H 0.3767 1.0697 0.0103 0.033 Uiso 1 1 calc R
H1B H 0.4180 1.1954 0.0804 0.033 Uiso 1 1 calc R
C2 C 0.4931(4) 1.0251(6) 0.0977(4) 0.0446(15) Uani 1 1 d .
H2 H 0.5066 0.9628 0.0620 0.054 Uiso 1 1 calc R
C3 C 0.5475(3) 1.0241(5) 0.1829(3) 0.0268(12) Uani 1 1 d .
H3A H 0.5613 1.1185 0.2101 0.032 Uiso 1 1 calc R
H3B H 0.5957 0.9575 0.2028 0.032 Uiso 1 1 calc R
C4 C 0.4748(3) 0.8057(4) 0.2625(3) 0.0140(9) Uani 1 1 d .
C5 C 0.4307(3) 0.8346(4) 0.3054(2) 0.0127(9) Uani 1 1 d .
C6 C 0.4709(3) 1.0934(4) 0.3369(3) 0.0170(10) Uani 1 1 d .
H6 H 0.5128 1.0620 0.3195 0.020 Uiso 1 1 calc R
C7 C 0.4198(3) 1.2128(4) 0.2805(3) 0.0228(11) Uani 1 1 d .
H7A H 0.3877 1.1746 0.2259 0.034 Uiso 1 1 calc R
H7B H 0.4574 1.2885 0.2806 0.034 Uiso 1 1 calc R
H7C H 0.3812 1.2524 0.2985 0.034 Uiso 1 1 calc R
C8 C 0.5204(3) 1.1410(5) 0.4253(3) 0.0229(11) Uani 1 1 d .
H8A H 0.4816 1.1782 0.4436 0.034 Uiso 1 1 calc R
H8B H 0.5602 1.2163 0.4298 0.034 Uiso 1 1 calc R
H8C H 0.5510 1.0589 0.4586 0.034 Uiso 1 1 calc R
C9 C 0.3607(2) 0.9565(4) 0.3597(3) 0.0131(9) Uani 1 1 d .
C10 C 0.3241(3) 1.0578(4) 0.3869(3) 0.0165(9) Uani 1 1 d .
H10 H 0.3365 1.1568 0.3875 0.020 Uiso 1 1 calc R
C11 C 0.2685(3) 1.0095(4) 0.4133(3) 0.0210(10) Uani 1 1 d .
H11 H 0.2428 1.0766 0.4328 0.025 Uiso 1 1 calc R
C12 C 0.2498(3) 0.8644(4) 0.4115(3) 0.0198(10) Uani 1 1 d .
H12 H 0.2122 0.8346 0.4308 0.024 Uiso 1 1 calc R
C13 C 0.2846(3) 0.7622(4) 0.3826(3) 0.0159(9) Uani 1 1 d .
H13 H 0.2709 0.6634 0.3807 0.019 Uiso 1 1 calc R
C14 C 0.3401(3) 0.8107(4) 0.3565(3) 0.0139(9) Uani 1 1 d .
C15 C 0.3714(3) 0.5893(4) 0.2988(3) 0.0178(10) Uani 1 1 d .
H15A H 0.4140 0.5302 0.3413 0.027 Uiso 1 1 calc R
H15B H 0.3760 0.5782 0.2492 0.027 Uiso 1 1 calc R
H15C H 0.3156 0.5587 0.2891 0.027 Uiso 1 1 calc R
C16 C 0.5268(3) 0.6881(4) 0.2824(3) 0.0142(9) Uani 1 1 d .
C17 C 0.5125(3) 0.6254(4) 0.1449(3) 0.0197(10) Uani 1 1 d .
H17 H 0.4729 0.7083 0.1293 0.024 Uiso 1 1 calc R
C18 C 0.5764(3) 0.6599(5) 0.1154(3) 0.0262(11) Uani 1 1 d .
H18A H 0.6089 0.7447 0.1438 0.039 Uiso 1 1 calc R
H18B H 0.5470 0.6790 0.0575 0.039 Uiso 1 1 calc R
H18C H 0.6143 0.5782 0.1262 0.039 Uiso 1 1 calc R
C19 C 0.4604(3) 0.4934(5) 0.1055(3) 0.0280(12) Uani 1 1 d .
H19A H 0.4972 0.4097 0.1181 0.042 Uiso 1 1 calc R
H19B H 0.4303 0.5071 0.0471 0.042 Uiso 1 1 calc R
H19C H 0.4201 0.4781 0.1258 0.042 Uiso 1 1 calc R
C20 C 0.6067(3) 0.5026(4) 0.2772(3) 0.0175(10) Uani 1 1 d .
C21 C 0.6478(3) 0.3994(4) 0.2557(3) 0.0238(11) Uani 1 1 d .
H21 H 0.6421 0.3956 0.2029 0.029 Uiso 1 1 calc R
C22 C 0.6981(3) 0.3013(5) 0.3149(3) 0.0269(12) Uani 1 1 d .
H22 H 0.7260 0.2281 0.3016 0.032 Uiso 1 1 calc R
C23 C 0.7083(3) 0.3079(4) 0.3917(3) 0.0276(12) Uani 1 1 d .
H23 H 0.7436 0.2403 0.4305 0.033 Uiso 1 1 calc R
C24 C 0.6673(3) 0.4132(4) 0.4142(3) 0.0210(10) Uani 1 1 d .
H24 H 0.6743 0.4188 0.4674 0.025 Uiso 1 1 calc R
C25 C 0.6161(3) 0.5081(4) 0.3547(3) 0.0148(9) Uani 1 1 d .
C26 C 0.5782(3) 0.6843(4) 0.4324(3) 0.0191(10) Uani 1 1 d .
H26A H 0.5788 0.7891 0.4288 0.029 Uiso 1 1 calc R
H26B H 0.6311 0.6514 0.4768 0.029 Uiso 1 1 calc R
H26C H 0.5317 0.6547 0.4421 0.029 Uiso 1 1 calc R
C27 C 0.7193(3) 0.2443(5) 0.0676(4) 0.0447(16) Uani 1 1 d .
H27A H 0.7073 0.2416 0.0106 0.054 Uiso 1 1 calc R
H27B H 0.7575 0.1637 0.0958 0.054 Uiso 1 1 calc R

loop_
_atom_site_aniso_label
_atom_site_aniso_U_11
_atom_site_aniso_U_22
_atom_site_aniso_U_33
_atom_site_aniso_U_23
_atom_site_aniso_U_13
_atom_site_aniso_U_12
Pd1 0.01961(19) 0.01334(16) 0.0162(2) 0.00111(15) 0.00923(16) -0.00041(14)
Cl1 0.0191(6) 0.0184(5) 0.0220(7) 0.0002(5) 0.0068(6) -0.0014(4)
Cl2 0.0448(9) 0.0745(10) 0.0507(11) -0.0302(8) 0.0291(9) -0.0289(8)
Cl3 0.0620(11) 0.0760(10) 0.0712(13) -0.0474(9) 0.0542(11) -0.0404(9)
N1 0.0147(19) 0.0103(16) 0.016(2) -0.0018(15) 0.0079(18) -0.0006(14)
N2 0.017(2) 0.0116(16) 0.014(2) -0.0037(15) 0.0069(18) -0.0007(14)
N3 0.019(2) 0.0128(16) 0.017(2) -0.0031(16) 0.0085(19) 0.0047(15)
N4 0.0147(19) 0.0158(16) 0.011(2) -0.0010(15) 0.0044(18) 0.0034(15)
C1 0.038(3) 0.016(2) 0.034(3) 0.009(2) 0.021(3) -0.002(2)
C2 0.051(4) 0.047(3) 0.049(4) 0.004(3) 0.035(4) -0.016(3)
C3 0.031(3) 0.027(2) 0.026(3) -0.004(2) 0.016(3) -0.014(2)
C4 0.016(2) 0.0138(19) 0.014(2) -0.0011(18) 0.008(2) -0.0019(17)
C5 0.015(2) 0.0132(19) 0.006(2) 0.0011(17) 0.002(2) -0.0019(17)
C6 0.018(2) 0.014(2) 0.023(3) -0.0009(19) 0.013(2) -0.0020(17)
C7 0.031(3) 0.013(2) 0.021(3) 0.001(2) 0.009(3) -0.0007(19)
C8 0.023(3) 0.026(2) 0.016(3) -0.006(2) 0.007(2) -0.009(2)
C9 0.012(2) 0.016(2) 0.010(2) 0.0012(18) 0.004(2) -0.0007(17)
C10 0.013(2) 0.018(2) 0.014(2) 0.0008(19) 0.002(2) 0.0011(18)
C11 0.023(3) 0.022(2) 0.015(3) -0.003(2) 0.007(2) 0.005(2)
C12 0.016(2) 0.026(2) 0.020(3) 0.003(2) 0.011(2) 0.0042(19)
C13 0.014(2) 0.017(2) 0.014(2) 0.0034(19) 0.005(2) -0.0015(18)
C14 0.019(2) 0.0122(19) 0.008(2) -0.0016(17) 0.005(2) 0.0021(17)
C15 0.021(2) 0.011(2) 0.024(3) -0.0042(18) 0.012(2) -0.0037(17)
C16 0.016(2) 0.0123(19) 0.013(2) -0.0022(18) 0.005(2) -0.0023(17)
C17 0.020(3) 0.023(2) 0.018(3) -0.001(2) 0.011(2) 0.005(2)
C18 0.026(3) 0.028(2) 0.029(3) 0.002(2) 0.018(3) 0.002(2)
C19 0.024(3) 0.030(2) 0.030(3) -0.010(2) 0.012(3) -0.002(2)
C20 0.013(2) 0.016(2) 0.021(3) -0.002(2) 0.005(2) 0.0005(18)
C21 0.018(3) 0.026(2) 0.029(3) -0.004(2) 0.012(3) 0.001(2)
C22 0.021(3) 0.024(2) 0.035(3) -0.006(2) 0.013(3) 0.006(2)
C23 0.018(3) 0.018(2) 0.037(4) 0.003(2) 0.005(3) 0.007(2)
C24 0.022(3) 0.018(2) 0.018(3) 0.002(2) 0.006(2) 0.0002(19)
C25 0.014(2) 0.0131(19) 0.016(3) -0.0002(19) 0.006(2) -0.0002(18)
C26 0.019(2) 0.026(2) 0.009(2) 0.001(2) 0.003(2) 0.0052(19)
C27 0.042(4) 0.040(3) 0.062(5) -0.010(3) 0.033(4) 0.006(3)

loop_
_atom_type_symbol
_atom_type_description
_atom_type_scat_dispersion_real
_atom_type_scat_dispersion_imag
_atom_type_scat_source
C C 0.0033 0.0016 'International Tables Vol C Tables 4.2.6.8 and 6.1.1.4'
H H 0.0000 0.0000 'International Tables Vol C Tables 4.2.6.8 and 6.1.1.4'
N N 0.0061 0.0033 'International Tables Vol C Tables 4.2.6.8 and 6.1.1.4'
Cl Cl 0.1484 0.1585 'International Tables Vol C Tables 4.2.6.8 and 6.1.1.4'
Pd Pd -0.9988 1.0072 'International Tables Vol C Tables 4.2.6.8 and 6.1.1.4'

loop_
_geom_angle_atom_site_label_1
_geom_angle_atom_site_label_2
_geom_angle_atom_site_label_3
_geom_angle
C3 Pd1 C4 97.50(17)
C3 Pd1 C2 39.8(2)
C4 Pd1 C2 132.1(2)
C3 Pd1 C1 68.69(19)
C4 Pd1 C1 165.95(17)
C2 Pd1 C1 36.68(19)
C3 Pd1 Cl1 166.60(14)
C4 Pd1 Cl1 93.77(11)
C2 Pd1 Cl1 132.15(18)
C1 Pd1 Cl1 99.62(13)
C5 N1 C9 109.8(3)
C5 N1 C6 123.1(3)
C9 N1 C6 126.2(3)
C5 N2 C14 110.2(3)
C5 N2 C15 124.5(3)
C14 N2 C15 124.5(3)
C16 N3 C20 109.6(4)
C16 N3 C17 125.0(3)
C20 N3 C17 123.5(3)
C25 N4 C16 109.7(3)
C25 N4 C26 123.1(4)
C16 N4 C26 125.0(3)
C2 C1 Pd1 68.3(3)
C1 C2 C3 120.4(5)
C1 C2 Pd1 75.0(3)
C3 C2 Pd1 69.2(3)
C2 C3 Pd1 71.0(3)
C16 C4 C5 119.7(4)
C16 C4 Pd1 128.4(3)
C5 C4 Pd1 110.9(3)
N2 C5 N1 106.6(3)
N2 C5 C4 126.7(3)
N1 C5 C4 126.3(3)
N1 C6 C7 111.5(3)
N1 C6 C8 110.4(3)
C7 C6 C8 113.5(3)
C10 C9 N1 132.4(3)
C10 C9 C14 121.0(3)
N1 C9 C14 106.6(3)
C9 C10 C11 117.6(4)
C10 C11 C12 121.0(4)
C13 C12 C11 121.9(4)
C14 C13 C12 116.9(4)
C13 C14 N2 131.7(3)
C13 C14 C9 121.6(3)
N2 C14 C9 106.7(3)
C4 C16 N3 127.5(4)
C4 C16 N4 126.6(4)
N3 C16 N4 105.8(3)
N3 C17 C19 111.1(3)
N3 C17 C18 111.6(4)
C19 C17 C18 113.3(4)
C25 C20 C21 120.9(4)
C25 C20 N3 107.3(3)
C21 C20 N3 131.8(4)
C20 C21 C22 117.3(4)
C23 C22 C21 121.7(4)
C22 C23 C24 121.3(4)
C25 C24 C23 116.6(4)
C24 C25 C20 122.1(4)
C24 C25 N4 130.3(4)
C20 C25 N4 107.6(4)
Cl3 C27 Cl2 113.7(3)

loop_
_geom_bond_atom_site_label_1
_geom_bond_atom_site_label_2
_geom_bond_distance
Pd1 C3 2.098(4)
Pd1 C4 2.101(4)
Pd1 C2 2.122(5)
Pd1 C1 2.207(4)
Pd1 Cl1 2.4083(11)
Cl2 C27 1.751(5)
Cl3 C27 1.711(5)
N1 C5 1.376(5)
N1 C9 1.400(5)
N1 C6 1.479(5)
N2 C5 1.374(5)
N2 C14 1.391(5)
N2 C15 1.457(4)
N3 C16 1.395(5)
N3 C20 1.404(5)
N3 C17 1.476(6)
N4 C25 1.397(5)
N4 C16 1.397(5)
N4 C26 1.449(5)
C1 C2 1.364(7)
C2 C3 1.436(7)
C4 C16 1.377(5)
C4 C5 1.404(5)
C6 C7 1.518(6)
C6 C8 1.539(6)
C9 C10 1.382(5)
C9 C14 1.405(5)
C10 C11 1.389(5)
C11 C12 1.392(6)
C12 C13 1.388(5)
C13 C14 1.383(5)
C17 C19 1.516(6)
C17 C18 1.532(5)
C20 C25 1.388(6)
C20 C21 1.388(5)
C21 C22 1.399(6)
C22 C23 1.370(7)
C23 C24 1.410(6)
C24 C25 1.386(6)
